data_4334659
loop_
_publ_author_name
'William Levason'
'David Pugh'
'Gillian Reid'

_publ_contact_author_address
;   School of Chemistry
    University of Southampton
    Southampton SO17 1BJ, UK
;
_publ_contact_author_email wxl@soton.ac.uk
_publ_contact_author_fax '023 8059 3781'
_publ_contact_author_name 'Professor William Levason'
_publ_contact_author_phone '023 8059 3792'
_publ_section_title
;
 Phosphine and Diphosphine Complexes of Silicon(IV) Halides
;
_journal_name_full 'Inorganic Chemistry'
_journal_page_first 5185
_journal_page_last 5193
_journal_paper_doi 10.1021/ic400077z
_journal_volume 52
_journal_year 2013
_chemical_formula_moiety 'C6 H18 Cl4 P2 Si'
_chemical_formula_sum 'C6 H18 Cl4 P2 Si'
_chemical_formula_weight 322.03
_chemical_name_systematic
;
 ?
;
_space_group_IT_number 14
_symmetry_cell_setting monoclinic
_symmetry_Int_Tables_number 14
_symmetry_space_group_name_Hall '-P 2ybc'
_symmetry_space_group_name_H-M 'P 1 21/c 1'
_atom_sites_solution_hydrogens geom
_atom_sites_solution_primary direct
_atom_sites_solution_secondary difmap
_audit_creation_method SHELXL-97
_cell_angle_alpha 90.00
_cell_angle_beta 101.801(3)
_cell_angle_gamma 90.00
_cell_formula_units_Z 2
_cell_length_a 6.5363(3)
_cell_length_b 8.2306(4)
_cell_length_c 13.1544(8)
_cell_measurement_reflns_used 4059
_cell_measurement_temperature 120(2)
_cell_measurement_theta_max 27.5
_cell_measurement_theta_min 2.5
_cell_volume 692.72(6)
_computing_cell_refinement
;
CrystalClear-SM Expert 2.0 r11 (Rigaku, 2011)
;
_computing_data_collection
;
CrystalClear-SM Expert 2.0 r11 (Rigaku, 2011)
;
_computing_data_reduction
;
CrystalClear-SM Expert 2.0 r11 (Rigaku, 2011)
;
_computing_molecular_graphics 'ORTEP-3 (Farrugia, 1997)'
_computing_publication_material 'PLATON (Spek, 2003), WinGX (Farrugia, 1999) and enCIFer (Allen et al., 2004).'
_computing_structure_refinement 'SHELXL-97 (Sheldrick, 2008)'
_computing_structure_solution 'SHELXS-97 (Sheldrick, 1997)'
_diffrn_ambient_temperature 120(2)
_diffrn_detector RX
_diffrn_detector_area_resol_mean 10.0000
_diffrn_measured_fraction_theta_full 0.988
_diffrn_measured_fraction_theta_max 0.988
_diffrn_measurement_device
;
Crystal Goniometer
;
_diffrn_measurement_device_type
;
Rigaku RAXIS conversion
;
_diffrn_measurement_method 'profile data from \w-scans'
_diffrn_measurement_specimen_support Fiber
_diffrn_radiation_monochromator graphite
_diffrn_radiation_source 'fine-focus sealed tube'
_diffrn_radiation_type MoK\a
_diffrn_radiation_wavelength 0.71073
_diffrn_reflns_av_R_equivalents 0.0174
_diffrn_reflns_av_sigmaI/netI 0.0237
_diffrn_reflns_limit_h_max 8
_diffrn_reflns_limit_h_min -8
_diffrn_reflns_limit_k_max 9
_diffrn_reflns_limit_k_min -10
_diffrn_reflns_limit_l_max 16
_diffrn_reflns_limit_l_min -16
_diffrn_reflns_number 4721
_diffrn_reflns_theta_full 27.50
_diffrn_reflns_theta_max 27.50
_diffrn_reflns_theta_min 2.94
_diffrn_source_current 40.0
_diffrn_source_power 2.0
_diffrn_source_voltage 50.0
_exptl_absorpt_coefficient_mu 1.132
_exptl_absorpt_correction_T_max 0.7573
_exptl_absorpt_correction_T_min 0.6297
_exptl_absorpt_correction_type multi-scan
_exptl_absorpt_process_details 'CrystalClear-SM Expert 2.0 r11 (Rigaku, 2011)'
_exptl_crystal_colour colourless
_exptl_crystal_density_diffrn 1.544
_exptl_crystal_description block
_exptl_crystal_F_000 332
_exptl_crystal_size_max 0.45
_exptl_crystal_size_mid 0.32
_exptl_crystal_size_min 0.26
_refine_diff_density_max 0.289
_refine_diff_density_min -0.307
_refine_diff_density_rms 0.060
_refine_ls_extinction_method none
_refine_ls_goodness_of_fit_ref 1.165
_refine_ls_hydrogen_treatment constr
_refine_ls_matrix_type full
_refine_ls_number_parameters 64
_refine_ls_number_reflns 1583
_refine_ls_number_restraints 0
_refine_ls_restrained_S_all 1.165
_refine_ls_R_factor_all 0.0231
_refine_ls_R_factor_gt 0.0220
_refine_ls_shift/su_max 0.030
_refine_ls_shift/su_mean 0.006
_refine_ls_structure_factor_coef Fsqd
_refine_ls_weighting_details 'calc w=1/[\s^2^(Fo^2^)+(0.0235P)^2^+0.1030P] where P=(Fo^2^+2Fc^2^)/3'
_refine_ls_weighting_scheme calc
_refine_ls_wR_factor_gt 0.0569
_refine_ls_wR_factor_ref 0.0576
_reflns_number_gt 1527
_reflns_number_total 1583
_reflns_threshold_expression I>2\s(I)
_cod_data_source_file ic400077z_si_002_02.cif
_cod_data_source_block Compound_1
_cod_database_code 4334659

loop_
_symmetry_equiv_pos_as_xyz
'x, y, z'
'-x, y+1/2, -z+1/2'
'-x, -y, -z'
'x, -y-1/2, z-1/2'

loop_
_atom_site_label
_atom_site_type_symbol
_atom_site_fract_x
_atom_site_fract_y
_atom_site_fract_z
_atom_site_U_iso_or_equiv
_atom_site_adp_type
_atom_site_occupancy
_atom_site_symmetry_multiplicity
_atom_site_calc_flag
_atom_site_refinement_flags
C1 C 1.00369(16) 0.35829(14) 1.13808(9) 0.0196(2) Uani 1 1 d .
H1A H 1.0834 0.4544 1.1670 0.029 Uiso 1 1 calc R
H1B H 0.9319 0.3123 1.1900 0.029 Uiso 1 1 calc R
H1C H 0.9004 0.3894 1.0761 0.029 Uiso 1 1 calc R
C2 C 1.35489(17) 0.32143(14) 1.03963(9) 0.0194(2) Uani 1 1 d .
H2A H 1.2792 0.3580 0.9714 0.029 Uiso 1 1 calc R
H2B H 1.4716 0.2516 1.0310 0.029 Uiso 1 1 calc R
H2C H 1.4089 0.4159 1.0820 0.029 Uiso 1 1 calc R
C3 C 1.33578(16) 0.14124(15) 1.22564(8) 0.0188(2) Uani 1 1 d .
H3A H 1.4489 0.0712 1.2127 0.028 Uiso 1 1 calc R
H3B H 1.2476 0.0803 1.2642 0.028 Uiso 1 1 calc R
H3C H 1.3954 0.2358 1.2664 0.028 Uiso 1 1 calc R
Si1 Si 1.0000 0.0000 1.0000 0.01040(12) Uani 1 2 d S
P1 P 1.17980(4) 0.20844(4) 1.10320(2) 0.01218(9) Uani 1 1 d .
Cl1 Cl 0.82142(4) 0.19336(3) 0.900934(19) 0.01531(9) Uani 1 1 d .
Cl2 Cl 0.76938(5) 0.00155(3) 1.10132(2) 0.01547(10) Uani 1 1 d .

loop_
_atom_site_aniso_label
_atom_site_aniso_U_11
_atom_site_aniso_U_22
_atom_site_aniso_U_33
_atom_site_aniso_U_23
_atom_site_aniso_U_13
_atom_site_aniso_U_12
C1 0.0207(5) 0.0172(6) 0.0206(6) -0.0052(5) 0.0033(4) 0.0032(4)
C2 0.0208(5) 0.0163(6) 0.0222(6) 0.0008(4) 0.0070(4) -0.0038(4)
C3 0.0195(5) 0.0205(6) 0.0144(5) -0.0002(4) -0.0014(4) -0.0005(4)
Si1 0.0111(2) 0.0110(2) 0.0091(2) 0.00059(13) 0.00188(17) 0.00128(11)
P1 0.01295(15) 0.01181(16) 0.01148(15) -0.00021(10) 0.00181(11) 0.00021(9)
Cl1 0.01749(15) 0.01341(15) 0.01360(15) 0.00230(10) -0.00020(10) 0.00378(9)
Cl2 0.01534(16) 0.01784(17) 0.01480(17) -0.00003(8) 0.00676(12) 0.00060(8)

loop_
_atom_type_symbol
_atom_type_description
_atom_type_scat_dispersion_real
_atom_type_scat_dispersion_imag
_atom_type_scat_source
C C 0.0033 0.0016 'International Tables Vol C Tables 4.2.6.8 and 6.1.1.4'
H H 0.0000 0.0000 'International Tables Vol C Tables 4.2.6.8 and 6.1.1.4'
Si Si 0.0817 0.0704 'International Tables Vol C Tables 4.2.6.8 and 6.1.1.4'
P P 0.1023 0.0942 'International Tables Vol C Tables 4.2.6.8 and 6.1.1.4'
Cl Cl 0.1484 0.1585 'International Tables Vol C Tables 4.2.6.8 and 6.1.1.4'

loop_
_geom_angle_atom_site_label_1
_geom_angle_atom_site_label_2
_geom_angle_atom_site_label_3
_geom_angle
_geom_angle_site_symmetry_1
_geom_angle_site_symmetry_3
P1 C1 H1A 109.5 . .
P1 C1 H1B 109.5 . .
H1A C1 H1B 109.5 . .
P1 C1 H1C 109.5 . .
H1A C1 H1C 109.5 . .
H1B C1 H1C 109.5 . .
P1 C2 H2A 109.5 . .
P1 C2 H2B 109.5 . .
H2A C2 H2B 109.5 . .
P1 C2 H2C 109.5 . .
H2A C2 H2C 109.5 . .
H2B C2 H2C 109.5 . .
P1 C3 H3A 109.5 . .
P1 C3 H3B 109.5 . .
H3A C3 H3B 109.5 . .
P1 C3 H3C 109.5 . .
H3A C3 H3C 109.5 . .
H3B C3 H3C 109.5 . .
Cl2 Si1 Cl2 180.0 3_757 .
Cl2 Si1 Cl1 90.474(10) 3_757 3_757
Cl2 Si1 Cl1 89.526(10) . 3_757
Cl2 Si1 Cl1 89.526(10) 3_757 .
Cl2 Si1 Cl1 90.474(10) . .
Cl1 Si1 Cl1 180.0 3_757 .
Cl2 Si1 P1 91.746(10) 3_757 .
Cl2 Si1 P1 88.254(10) . .
Cl1 Si1 P1 92.482(12) 3_757 .
Cl1 Si1 P1 87.518(12) . .
Cl2 Si1 P1 88.254(10) 3_757 3_757
Cl2 Si1 P1 91.746(10) . 3_757
Cl1 Si1 P1 87.518(12) 3_757 3_757
Cl1 Si1 P1 92.482(12) . 3_757
P1 Si1 P1 180.0 . 3_757
C2 P1 C3 105.94(5) . .
C2 P1 C1 105.22(6) . .
C3 P1 C1 104.76(5) . .
C2 P1 Si1 113.44(4) . .
C3 P1 Si1 114.58(4) . .
C1 P1 Si1 112.05(4) . .

loop_
_geom_bond_atom_site_label_1
_geom_bond_atom_site_label_2
_geom_bond_distance
_geom_bond_site_symmetry_2
C1 P1 1.8091(11) .
C1 H1A 0.9800 .
C1 H1B 0.9800 .
C1 H1C 0.9800 .
C2 P1 1.8070(11) .
C2 H2A 0.9800 .
C2 H2B 0.9800 .
C2 H2C 0.9800 .
C3 P1 1.8077(11) .
C3 H3A 0.9800 .
C3 H3B 0.9800 .
C3 H3C 0.9800 .
Si1 Cl2 2.2069(3) 3_757
Si1 Cl2 2.2069(3) .
Si1 Cl1 2.2296(3) 3_757
Si1 Cl1 2.2296(3) .
Si1 P1 2.3484(3) .
Si1 P1 2.3484(3) 3_757

loop_
_geom_torsion_atom_site_label_1
_geom_torsion_atom_site_label_2
_geom_torsion_atom_site_label_3
_geom_torsion_atom_site_label_4
_geom_torsion
_geom_torsion_site_symmetry_1
Cl2 Si1 P1 C2 19.56(4) 3_757
Cl2 Si1 P1 C2 -160.44(4) .
Cl1 Si1 P1 C2 110.11(4) 3_757
Cl1 Si1 P1 C2 -69.89(4) .
Cl2 Si1 P1 C3 -102.27(4) 3_757
Cl2 Si1 P1 C3 77.73(4) .
Cl1 Si1 P1 C3 -11.72(4) 3_757
Cl1 Si1 P1 C3 168.28(4) .
Cl2 Si1 P1 C1 138.54(4) 3_757
Cl2 Si1 P1 C1 -41.46(4) .
Cl1 Si1 P1 C1 -130.91(4) 3_757
Cl1 Si1 P1 C1 49.09(4) .
